data_1552833
loop_
_publ_author_name
'McDearmon, Brenden'
'Lim, Eunhee'
'Lee, In-Hwan'
'Kozycz, Lisa M.'
'O&#x2019;Hara, Kathryn'
'Robledo, P. Isaac'
'Venkatesan, Naveen R.'
'Chabinyc, Michael L.'
'Hawker, Craig J.'

_publ_section_title
;
 Effects of Side-Chain Topology on Aggregation of Conjugated Polymers
;
_journal_issue 7
_journal_name_full Macromolecules
_journal_page_first 2580
_journal_paper_doi 10.1021/acs.macromol.8b00176
_journal_volume 51
_journal_year 2018
_chemical_formula_sum 'C20 H26 O2 S2'
_chemical_formula_weight 362.53
_space_group_crystal_system monoclinic
_space_group_IT_number 14
_space_group_name_Hall '-P 2ybc'
_space_group_name_H-M_alt 'P 1 21/c 1'
_atom_sites_solution_hydrogens mixed
_audit_creation_method SHELXL-2014/7
_cell_angle_alpha 90
_cell_angle_beta 101.931(7)
_cell_angle_gamma 90
_cell_formula_units_Z 2
_cell_length_a 7.5527(17)
_cell_length_b 9.651(3)
_cell_length_c 13.308(3)
_cell_measurement_reflns_used 2561
_cell_measurement_temperature 200(2)
_cell_measurement_theta_max 27
_cell_measurement_theta_min 2
_cell_volume 949.1(4)
_computing_structure_refinement 'SHELXL-2014/7 (Sheldrick, 2014)'
_diffrn_ambient_temperature 200(2)
_diffrn_measured_fraction_theta_full 0.998
_diffrn_measured_fraction_theta_max 0.990
_diffrn_measurement_device_type 'Bruker Kappa APex II'
_diffrn_measurement_method 'Omega scan'
_diffrn_radiation_type MoK\a
_diffrn_radiation_wavelength 0.71073
_diffrn_reflns_av_R_equivalents 0.0217
_diffrn_reflns_av_unetI/netI 0.0283
_diffrn_reflns_Laue_measured_fraction_full 0.998
_diffrn_reflns_Laue_measured_fraction_max 0.990
_diffrn_reflns_limit_h_max 9
_diffrn_reflns_limit_h_min -9
_diffrn_reflns_limit_k_max 12
_diffrn_reflns_limit_k_min -11
_diffrn_reflns_limit_l_max 17
_diffrn_reflns_limit_l_min -17
_diffrn_reflns_number 5429
_diffrn_reflns_point_group_measured_fraction_full 0.998
_diffrn_reflns_point_group_measured_fraction_max 0.990
_diffrn_reflns_theta_full 25.242
_diffrn_reflns_theta_max 27.264
_diffrn_reflns_theta_min 2.627
_exptl_absorpt_coefficient_mu 0.290
_exptl_absorpt_correction_T_max 0.7455
_exptl_absorpt_correction_T_min 0.6670
_exptl_absorpt_correction_type multi-scan
_exptl_absorpt_process_details sadabs
_exptl_crystal_colour colorless
_exptl_crystal_density_diffrn 1.269
_exptl_crystal_description block
_exptl_crystal_F_000 388
_exptl_crystal_size_max 0.250
_exptl_crystal_size_mid 0.200
_exptl_crystal_size_min 0.100
_refine_diff_density_max 0.590
_refine_diff_density_min -0.402
_refine_diff_density_rms 0.056
_refine_ls_extinction_method none
_refine_ls_goodness_of_fit_ref 1.060
_refine_ls_hydrogen_treatment mixed
_refine_ls_matrix_type full
_refine_ls_number_parameters 116
_refine_ls_number_reflns 2107
_refine_ls_number_restraints 15
_refine_ls_restrained_S_all 1.077
_refine_ls_R_factor_all 0.0538
_refine_ls_R_factor_gt 0.0491
_refine_ls_shift/su_max 0.000
_refine_ls_shift/su_mean 0.000
_refine_ls_structure_factor_coef Fsqd
_refine_ls_weighting_details 'w=1/[\s^2^(Fo^2^)+(0.0423P)^2^+0.9493P] where P=(Fo^2^+2Fc^2^)/3'
_refine_ls_weighting_scheme calc
_refine_ls_wR_factor_gt 0.1173
_refine_ls_wR_factor_ref 0.1206
_reflns_Friedel_coverage 0.000
_reflns_number_gt 1902
_reflns_number_total 2107
_reflns_threshold_expression 'I > 2\s(I)'
_cod_data_source_file ma8b00176_si_003.cif
_cod_data_source_block 05232016_0m
_cod_depositor_comments
;
The following automatic conversions were performed:

data item '_exptl_absorpt_correction_type' value 'Multi-scan' was
changed to 'multi-scan' in accordance with the
/home/data/users/saulius/crontab/automatic-downloads/current/ACS/lib/dictionaries/cif_core.dic
dictionary named 'cif_core.dic' version 2.4.2 last updated on
2011-04-26.

Automatic conversion script
Id: cif_fix_values 6909 2019-04-08 15:41:33Z antanas 
;
_cod_original_cell_volume 949.0(4)
_cod_original_sg_symbol_H-M 'P 21/c'
_cod_database_code 1552833
_shelx_shelxl_version_number 2014/7
_shelx_space_group_comment
;
The symmetry employed for this shelxl refinement is uniquely defined
by the following loop, which should always be used as a source of
symmetry information in preference to the above space-group names.
They are only intended as comments.
;
_shelx_estimated_absorpt_t_min 0.931
_shelx_estimated_absorpt_t_max 0.972

loop_
_space_group_symop_operation_xyz
'x, y, z'
'-x, y+1/2, -z+1/2'
'-x, -y, -z'
'x, -y-1/2, z-1/2'

loop_
_atom_site_label
_atom_site_type_symbol
_atom_site_fract_x
_atom_site_fract_y
_atom_site_fract_z
_atom_site_U_iso_or_equiv
_atom_site_adp_type
_atom_site_occupancy
_atom_site_site_symmetry_order
_atom_site_calc_flag
_atom_site_refinement_flags_posn
_atom_site_refinement_flags_adp
_atom_site_refinement_flags_occupancy
S1 S 0.21438(8) 0.30866(7) 0.38114(5) 0.03281(18) Uani 0.7495(14) 1 d . . P
C2B C 0.21438(8) 0.30866(7) 0.38114(5) 0.03281(18) Uani 0.2505(14) 1 d D . P
O1 O 0.28015(16) 0.34924(14) 0.62437(10) 0.0280(3) Uani 1 1 d . . .
C2 C -0.05730(15) 0.46128(12) 0.27218(9) 0.03281(18) Uani 0.7495(14) 1 d D . P
S1B S -0.05730(15) 0.46128(12) 0.27218(9) 0.03281(18) Uani 0.2505(14) 1 d . . P
C5 C 0.1443(2) 0.42318(18) 0.56148(14) 0.0228(4) Uani 1 1 d . . .
C3 C -0.0357(2) 0.48967(18) 0.39315(13) 0.0226(4) Uani 1 1 d D . .
C4 C 0.1076(2) 0.41292(18) 0.45492(14) 0.0233(4) Uani 1 1 d . . .
C7 C 0.5950(3) 0.3325(2) 0.70673(16) 0.0342(5) Uani 1 1 d . . .
H7A H 0.7181 0.3409 0.6924 0.041 Uiso 1 1 calc R U .
H7B H 0.5694 0.2326 0.7128 0.041 Uiso 1 1 calc R U .
C8 C 0.5928(3) 0.4022(2) 0.80881(16) 0.0316(4) Uani 1 1 d . . .
H8A H 0.4708 0.3924 0.8244 0.038 Uiso 1 1 calc R U .
H8B H 0.6176 0.5023 0.8033 0.038 Uiso 1 1 calc R U .
C9 C 0.7320(3) 0.3405(3) 0.89638(17) 0.0444(6) Uani 1 1 d . . .
H9A H 0.7009 0.2422 0.9051 0.053 Uiso 1 1 calc R U .
H9B H 0.8521 0.3427 0.8775 0.053 Uiso 1 1 calc R U .
C6 C 0.4608(2) 0.3912(3) 0.61669(16) 0.0379(5) Uani 1 1 d . . .
H6A H 0.4692 0.4936 0.6169 0.045 Uiso 1 1 calc R U .
H6B H 0.4884 0.3567 0.5516 0.045 Uiso 1 1 calc R U .
C1 C 0.0822(3) 0.3603(2) 0.27241(18) 0.0417(5) Uani 1 1 d D . .
C10 C 0.7452(4) 0.4143(4) 0.9977(2) 0.0743(10) Uani 1 1 d . . .
H10A H 0.7776 0.5115 0.9902 0.111 Uiso 1 1 calc R U .
H10B H 0.8383 0.3699 1.0500 0.111 Uiso 1 1 calc R U .
H10C H 0.6284 0.4094 1.0186 0.111 Uiso 1 1 calc R U .
H1 H 0.117(2) 0.314(2) 0.2139(8) 0.069(9) Uiso 1 1 d D . .
H2 H -0.150(2) 0.504(2) 0.2268(8) 0.032(7) Uiso 0.7495(14) 1 d D . P
H2B H 0.312(4) 0.256(5) 0.420(6) 0.032(7) Uiso 0.2505(14) 1 d D . P

loop_
_atom_site_aniso_label
_atom_site_aniso_U_11
_atom_site_aniso_U_22
_atom_site_aniso_U_33
_atom_site_aniso_U_23
_atom_site_aniso_U_13
_atom_site_aniso_U_12
S1 0.0286(3) 0.0336(3) 0.0372(3) -0.0054(2) 0.0091(2) -0.0016(2)
C2B 0.0286(3) 0.0336(3) 0.0372(3) -0.0054(2) 0.0091(2) -0.0016(2)
O1 0.0179(6) 0.0312(7) 0.0342(7) 0.0090(6) 0.0036(5) 0.0009(5)
C2 0.0286(3) 0.0336(3) 0.0372(3) -0.0054(2) 0.0091(2) -0.0016(2)
S1B 0.0286(3) 0.0336(3) 0.0372(3) -0.0054(2) 0.0091(2) -0.0016(2)
C5 0.0168(7) 0.0237(8) 0.0272(9) 0.0020(7) 0.0030(6) -0.0026(6)
C3 0.0196(8) 0.0249(9) 0.0231(8) -0.0005(7) 0.0040(6) -0.0038(6)
C4 0.0181(8) 0.0226(8) 0.0300(9) -0.0023(7) 0.0067(6) -0.0012(6)
C7 0.0208(9) 0.0441(12) 0.0361(11) 0.0034(9) 0.0019(7) 0.0060(8)
C8 0.0238(9) 0.0328(10) 0.0382(11) 0.0038(8) 0.0065(8) 0.0034(7)
C9 0.0387(12) 0.0548(14) 0.0365(12) -0.0014(10) 0.0004(9) 0.0118(10)
C6 0.0193(9) 0.0588(14) 0.0353(11) 0.0122(10) 0.0049(7) -0.0006(9)
C1 0.0487(13) 0.0415(12) 0.0407(12) -0.0149(10) 0.0228(10) -0.0157(10)
C10 0.071(2) 0.105(3) 0.0412(15) -0.0164(16) -0.0025(14) 0.0195(19)

loop_
_atom_type_symbol
_atom_type_description
_atom_type_scat_dispersion_real
_atom_type_scat_dispersion_imag
_atom_type_scat_source
C C 0.0033 0.0016 'International Tables Vol C Tables 4.2.6.8 and 6.1.1.4'
H H 0.0000 0.0000 'International Tables Vol C Tables 4.2.6.8 and 6.1.1.4'
O O 0.0106 0.0060 'International Tables Vol C Tables 4.2.6.8 and 6.1.1.4'
S S 0.1246 0.1234 'International Tables Vol C Tables 4.2.6.8 and 6.1.1.4'

loop_
_geom_angle_atom_site_label_1
_geom_angle_atom_site_label_2
_geom_angle_atom_site_label_3
_geom_angle
_geom_angle_site_symmetry_1
_geom_angle_site_symmetry_3
C1 S1 C4 93.07(10) . .
C1 S1 H2B 153(5) . .
C4 S1 H2B 114(5) . .
C5 O1 C6 113.95(14) . .
C1 C2 C3 101.02(13) . .
C1 C2 H2 139.6(6) . .
C3 C2 H2 119.2(6) . .
O1 C5 C4 123.19(16) . .
O1 C5 C3 118.58(16) . 3_566
C4 C5 C3 118.21(16) . 3_566
C5 C3 C4 120.53(16) 3_566 .
C5 C3 C2 126.06(14) 3_566 .
C4 C3 C2 113.40(14) . .
C5 C4 C3 121.26(16) . .
C5 C4 S1 127.29(14) . .
C3 C4 S1 111.42(14) . .
C6 C7 C8 114.45(18) . .
C6 C7 H7A 108.6 . .
C8 C7 H7A 108.6 . .
C6 C7 H7B 108.6 . .
C8 C7 H7B 108.6 . .
H7A C7 H7B 107.6 . .
C7 C8 C9 112.23(17) . .
C7 C8 H8A 109.2 . .
C9 C8 H8A 109.2 . .
C7 C8 H8B 109.2 . .
C9 C8 H8B 109.2 . .
H8A C8 H8B 107.9 . .
C10 C9 C8 114.0(2) . .
C10 C9 H9A 108.7 . .
C8 C9 H9A 108.7 . .
C10 C9 H9B 108.7 . .
C8 C9 H9B 108.7 . .
H9A C9 H9B 107.6 . .
O1 C6 C7 109.08(16) . .
O1 C6 H6A 109.9 . .
C7 C6 H6A 109.9 . .
O1 C6 H6B 109.9 . .
C7 C6 H6B 109.9 . .
H6A C6 H6B 108.3 . .
C2 C1 S1 121.08(15) . .
C2 C1 H1 128.6(5) . .
S1 C1 H1 110.3(5) . .
C9 C10 H10A 109.5 . .
C9 C10 H10B 109.5 . .
H10A C10 H10B 109.5 . .
C9 C10 H10C 109.5 . .
H10A C10 H10C 109.5 . .
H10B C10 H10C 109.5 . .

loop_
_geom_bond_atom_site_label_1
_geom_bond_atom_site_label_2
_geom_bond_distance
_geom_bond_site_symmetry_2
S1 C1 1.656(3) .
S1 C4 1.7188(19) .
S1 H2B 0.952(13) .
O1 C5 1.381(2) .
O1 C6 1.447(2) .
C2 C1 1.435(3) .
C2 C3 1.608(2) .
C2 H2 0.919(11) .
C5 C4 1.391(3) .
C5 C3 1.396(2) 3_566
C3 C5 1.396(2) 3_566
C3 C4 1.424(2) .
C7 C6 1.510(3) .
C7 C8 1.519(3) .
C7 H7A 0.9900 .
C7 H7B 0.9900 .
C8 C9 1.520(3) .
C8 H8A 0.9900 .
C8 H8B 0.9900 .
C9 C10 1.509(4) .
C9 H9A 0.9900 .
C9 H9B 0.9900 .
C6 H6A 0.9900 .
C6 H6B 0.9900 .
C1 H1 0.977(9) .
C10 H10A 0.9800 .
C10 H10B 0.9800 .
C10 H10C 0.9800 .
